data_1524403
loop_
_publ_author_name
'Gerl, H.'
'Eisenmann, B.'
'Roth, P.'
'Schaefer, H.'

_publ_section_title
;
 Zur Darstellung und Kristallstruktur der Thiotellurite Ba Te S3 (H2 O)2
 und (N H4)2 Te S3
;
_journal_name_full 'Zeitschrift fuer Anorganische und Allgemeine Chemie'
_journal_page_first 135
_journal_page_last 143
_journal_volume 407
_journal_year 1974
_chemical_formula_sum 'H8 N2 S3 Te'
_chemical_name_systematic '(N H4)2 Te S3'
_space_group_IT_number 62
_symmetry_space_group_name_Hall '-P 2ac 2n'
_symmetry_space_group_name_H-M 'P n m a'
_cell_angle_alpha 90
_cell_angle_beta 90
_cell_angle_gamma 90
_cell_formula_units_Z 4
_cell_length_a 8.21
_cell_length_b 13.5
_cell_length_c 6.48
_cell_volume 718.211
_citation_journal_id_ASTM ZAACAB
_cod_data_source_file Gerl_ZAACAB_1974_599.cif
_cod_data_source_block H8N2S3Te1
_cod_original_cell_volume 718.2108
_cod_original_formula_sum 'H8 N2 S3 Te1'
_cod_database_code 1524403

loop_
_symmetry_equiv_pos_as_xyz
x,y,z
-x+1/2,-y,z+1/2
x+1/2,-y+1/2,-z+1/2
-x,y+1/2,-z
-x,-y,-z
x-1/2,y,-z-1/2
-x-1/2,y-1/2,z-1/2
x,-y-1/2,z

loop_
_atom_site_label
_atom_site_type_symbol
_atom_site_fract_x
_atom_site_fract_y
_atom_site_fract_z
_atom_site_occupancy
_atom_site_U_iso_or_equiv
_atom_site_attached_hydrogens
S2 S-2 0.059 0.111 0.122 1 0.0 0
S1 S-2 0.387 0.25 0.87 1 0.0 0
Te1 Te+4 0.23 0.25 0.171 1 0.0 0
N1 N-3 0.176 0.077 0.627 1 0.0 4
